data_4083243
loop_
_publ_author_name
'Sasamori, Takahiro'
'Miyamoto, Hisashi'
'Sakai, Heisuke'
'Furukawa, Yukio'
'Tokitoh, Norihiro'

_publ_section_title
;
 1,2-Bis(ferrocenyl)digermene: A d&#x2212;\p Electron System Containing a
 Ge&#x2550;Ge Unit
;
_journal_issue 10
_journal_name_full Organometallics
_journal_page_first 3904
_journal_paper_doi 10.1021/om300064q
_journal_volume 31
_journal_year 2012
_chemical_formula_moiety 'C50 H64 Fe2 Ge2'
_chemical_formula_sum 'C50 H64 Fe2 Ge2'
_chemical_formula_weight 921.89
_chemical_name_systematic
;
 ?
;
_space_group_IT_number 2
_symmetry_cell_setting triclinic
_symmetry_Int_Tables_number 2
_symmetry_space_group_name_Hall '-P 1'
_symmetry_space_group_name_H-M 'P -1'
_atom_sites_solution_hydrogens geom
_atom_sites_solution_primary direct
_atom_sites_solution_secondary difmap
_audit_creation_method SHELXL-97
_cell_angle_alpha 68.8974(10)
_cell_angle_beta 72.1442(13)
_cell_angle_gamma 67.528(3)
_cell_formula_units_Z 1
_cell_length_a 9.5444(3)
_cell_length_b 10.8780(2)
_cell_length_c 13.1100(3)
_cell_measurement_temperature 103(2)
_cell_measurement_theta_max 25.5
_cell_measurement_theta_min 2.64
_cell_volume 1150.66(5)
_computing_cell_refinement HKL2000
_computing_data_collection CrystalClear
_computing_data_reduction HKL2000
_computing_molecular_graphics 'Yadokari-XG 2009 (Wakita Nemoto et al., 2009)'
_computing_publication_material 'Yadokari-XG 2009 (Wakita,Nemoto et al., 2009)'
_computing_structure_refinement 'SHELXL-97 (Sheldrick, 1997)'
_computing_structure_solution 'SHELXS-97 (Sheldrick, 1997)'
_diffrn_ambient_temperature 103(2)
_diffrn_detector_area_resol_mean 28.5714
_diffrn_measured_fraction_theta_full 0.976
_diffrn_measured_fraction_theta_max 0.976
_diffrn_measurement_device_type 'Rigaku VariMax Saturn'
_diffrn_measurement_method \w
_diffrn_radiation_monochromator Confocal
_diffrn_radiation_source 'rotating-anode X-ray tube'
_diffrn_radiation_type MoK\a
_diffrn_radiation_wavelength 0.71075
_diffrn_reflns_av_R_equivalents 0.0277
_diffrn_reflns_av_sigmaI/netI 0.0321
_diffrn_reflns_limit_h_max 11
_diffrn_reflns_limit_h_min -11
_diffrn_reflns_limit_k_max 13
_diffrn_reflns_limit_k_min -13
_diffrn_reflns_limit_l_max 15
_diffrn_reflns_limit_l_min -15
_diffrn_reflns_number 9782
_diffrn_reflns_theta_full 25.50
_diffrn_reflns_theta_max 25.50
_diffrn_reflns_theta_min 2.64
_exptl_absorpt_coefficient_mu 1.943
_exptl_absorpt_correction_T_max 0.9881
_exptl_absorpt_correction_T_min 0.9649
_exptl_absorpt_correction_type multi-scan
_exptl_absorpt_process_details 'Jacobson, R. (1998) Private communication'
_exptl_crystal_colour red
_exptl_crystal_density_diffrn 1.330
_exptl_crystal_density_method 'not measured'
_exptl_crystal_description prism
_exptl_crystal_F_000 480
_exptl_crystal_size_max 0.15
_exptl_crystal_size_mid 0.12
_exptl_crystal_size_min 0.05
_refine_diff_density_max 0.894
_refine_diff_density_min -0.568
_refine_diff_density_rms 0.065
_refine_ls_extinction_method none
_refine_ls_goodness_of_fit_ref 1.046
_refine_ls_hydrogen_treatment fixed
_refine_ls_matrix_type full
_refine_ls_number_parameters 250
_refine_ls_number_reflns 4191
_refine_ls_number_restraints 0
_refine_ls_restrained_S_all 1.046
_refine_ls_R_factor_all 0.0371
_refine_ls_R_factor_gt 0.0342
_refine_ls_shift/su_max 0.001
_refine_ls_shift/su_mean 0.000
_refine_ls_structure_factor_coef Fsqd
_refine_ls_weighting_details 'calc w=1/[\s^2^(Fo^2^)+(0.0365P)^2^+1.3312P] where P=(Fo^2^+2Fc^2^)/3'
_refine_ls_weighting_scheme calc
_refine_ls_wR_factor_gt 0.0849
_refine_ls_wR_factor_ref 0.0872
_reflns_number_gt 3893
_reflns_number_total 4191
_reflns_threshold_expression >2sigma(I)
_cod_data_source_file compound2.cif
_cod_data_source_block gefc
_cod_database_code 4083243

loop_
_symmetry_equiv_pos_as_xyz
'x, y, z'
'-x, -y, -z'

loop_
_atom_site_label
_atom_site_type_symbol
_atom_site_fract_x
_atom_site_fract_y
_atom_site_fract_z
_atom_site_U_iso_or_equiv
_atom_site_adp_type
_atom_site_occupancy
_atom_site_symmetry_multiplicity
_atom_site_calc_flag
_atom_site_refinement_flags
Ge1 Ge 0.95937(3) 0.43359(2) 0.088816(19) 0.02561(10) Uani 1 1 d .
C1 C 0.8672(3) 0.3020(2) 0.0909(2) 0.0303(5) Uani 1 1 d .
C2 C 0.7383(3) 0.2663(3) 0.1716(2) 0.0368(6) Uani 1 1 d .
H1 H 0.6768 0.3103 0.2285 0.044 Uiso 1 1 calc R
C3 C 0.7177(3) 0.1548(3) 0.1526(3) 0.0442(7) Uani 1 1 d .
H2 H 0.6401 0.1114 0.1942 0.053 Uiso 1 1 calc R
C4 C 0.8330(3) 0.1189(3) 0.0608(3) 0.0408(7) Uani 1 1 d .
H3 H 0.8457 0.0478 0.0299 0.049 Uiso 1 1 calc R
C5 C 0.9266(3) 0.2082(3) 0.0230(2) 0.0339(6) Uani 1 1 d .
H4 H 1.0134 0.2060 -0.0368 0.041 Uiso 1 1 calc R
Fe1 Fe 0.93253(4) 0.09766(4) 0.18642(3) 0.03140(12) Uani 1 1 d .
C6 C 1.1068(4) 0.0627(3) 0.2638(3) 0.0436(7) Uani 1 1 d .
H5 H 1.1548 0.1282 0.2567 0.052 Uiso 1 1 calc R
C7 C 0.9748(4) 0.0387(4) 0.3436(3) 0.0561(9) Uani 1 1 d .
H6 H 0.9184 0.0852 0.3997 0.067 Uiso 1 1 calc R
C8 C 0.9413(4) -0.0671(4) 0.3250(3) 0.0598(10) Uani 1 1 d .
H7 H 0.8584 -0.1040 0.3661 0.072 Uiso 1 1 calc R
C9 C 1.0540(4) -0.1076(3) 0.2343(3) 0.0484(8) Uani 1 1 d .
H8 H 1.0603 -0.1772 0.2039 0.058 Uiso 1 1 calc R
C10 C 1.1548(3) -0.0277(3) 0.1967(2) 0.0397(6) Uani 1 1 d .
H9 H 1.2407 -0.0335 0.1362 0.048 Uiso 1 1 calc R
C11 C 0.8162(3) 0.5365(3) 0.1972(2) 0.0307(5) Uani 1 1 d .
C12 C 0.6682(3) 0.6260(3) 0.1806(2) 0.0377(6) Uani 1 1 d .
C13 C 0.5765(4) 0.6972(3) 0.2610(3) 0.0516(8) Uani 1 1 d .
H10 H 0.4764 0.7583 0.2506 0.062 Uiso 1 1 calc R
C14 C 0.6271(5) 0.6812(3) 0.3552(3) 0.0596(10) Uani 1 1 d .
C15 C 0.7727(4) 0.5920(3) 0.3701(2) 0.0515(8) Uani 1 1 d .
H11 H 0.8089 0.5806 0.4338 0.062 Uiso 1 1 calc R
C16 C 0.8676(4) 0.5181(3) 0.2930(2) 0.0376(6) Uani 1 1 d .
C17 C 0.6070(3) 0.6499(3) 0.0788(2) 0.0402(6) Uani 1 1 d .
H12 H 0.6822 0.5817 0.0376 0.048 Uiso 1 1 calc R
C18 C 0.4504(3) 0.6237(3) 0.1107(3) 0.0570(9) Uani 1 1 d .
H13 H 0.4590 0.5305 0.1613 0.085 Uiso 1 1 calc R
H14 H 0.4194 0.6318 0.0433 0.085 Uiso 1 1 calc R
H15 H 0.3727 0.6922 0.1480 0.085 Uiso 1 1 calc R
C19 C 0.6000(4) 0.7947(3) 0.0004(3) 0.0483(7) Uani 1 1 d .
H16 H 0.5262 0.8642 0.0380 0.073 Uiso 1 1 calc R
H17 H 0.5668 0.8059 -0.0670 0.073 Uiso 1 1 calc R
H18 H 0.7027 0.8067 -0.0201 0.073 Uiso 1 1 calc R
C20 C 0.5244(6) 0.7573(4) 0.4433(3) 0.0841(15) Uani 1 1 d .
H19 H 0.5958 0.7413 0.4921 0.101 Uiso 1 1 calc R
C21 C 0.4123(9) 0.6995(5) 0.5142(5) 0.176(4) Uani 1 1 d .
H20 H 0.3403 0.7056 0.4717 0.264 Uiso 1 1 calc R
H21 H 0.3558 0.7495 0.5710 0.264 Uiso 1 1 calc R
H22 H 0.4608 0.6021 0.5506 0.264 Uiso 1 1 calc R
C22 C 0.4742(5) 0.9113(4) 0.3940(3) 0.0617(9) Uani 1 1 d .
H23 H 0.4223 0.9345 0.3325 0.092 Uiso 1 1 calc R
H24 H 0.5648 0.9444 0.3658 0.092 Uiso 1 1 calc R
H25 H 0.4025 0.9557 0.4513 0.092 Uiso 1 1 calc R
C23 C 1.0267(4) 0.4203(3) 0.3133(2) 0.0401(6) Uani 1 1 d .
H26 H 1.0630 0.3587 0.2632 0.048 Uiso 1 1 calc R
C24 C 1.0266(5) 0.3261(4) 0.4324(3) 0.0572(9) Uani 1 1 d .
H27 H 1.0008 0.3819 0.4837 0.086 Uiso 1 1 calc R
H28 H 1.1292 0.2581 0.4371 0.086 Uiso 1 1 calc R
H29 H 0.9495 0.2778 0.4528 0.086 Uiso 1 1 calc R
C25 C 1.1424(4) 0.4989(4) 0.2801(3) 0.0601(9) Uani 1 1 d .
H30 H 1.1084 0.5639 0.3251 0.090 Uiso 1 1 calc R
H31 H 1.1495 0.5503 0.2010 0.090 Uiso 1 1 calc R
H32 H 1.2440 0.4335 0.2927 0.090 Uiso 1 1 calc R

loop_
_atom_site_aniso_label
_atom_site_aniso_U_11
_atom_site_aniso_U_22
_atom_site_aniso_U_33
_atom_site_aniso_U_23
_atom_site_aniso_U_13
_atom_site_aniso_U_12
Ge1 0.02669(15) 0.02394(15) 0.02042(15) -0.00718(10) -0.00321(10) -0.00178(10)
C1 0.0309(13) 0.0233(12) 0.0303(13) -0.0052(10) -0.0091(10) -0.0012(10)
C2 0.0284(13) 0.0317(13) 0.0402(15) -0.0060(12) -0.0072(11) -0.0019(11)
C3 0.0395(15) 0.0339(15) 0.0552(18) -0.0009(13) -0.0185(14) -0.0107(12)
C4 0.0475(16) 0.0269(13) 0.0506(17) -0.0066(12) -0.0250(14) -0.0059(12)
C5 0.0418(15) 0.0268(12) 0.0295(13) -0.0064(10) -0.0139(11) -0.0027(11)
Fe1 0.0333(2) 0.02388(19) 0.0308(2) -0.00396(15) -0.00944(15) -0.00301(15)
C6 0.0499(17) 0.0311(14) 0.0484(17) -0.0095(13) -0.0275(14) 0.0016(12)
C7 0.058(2) 0.057(2) 0.0318(16) -0.0098(14) -0.0159(14) 0.0086(16)
C8 0.063(2) 0.0479(19) 0.0496(19) 0.0201(16) -0.0228(17) -0.0189(16)
C9 0.064(2) 0.0245(14) 0.0537(19) -0.0037(13) -0.0304(16) -0.0023(13)
C10 0.0385(15) 0.0301(14) 0.0402(15) -0.0080(12) -0.0164(12) 0.0055(11)
C11 0.0349(13) 0.0255(12) 0.0234(12) -0.0073(10) 0.0004(10) -0.0050(10)
C12 0.0358(14) 0.0285(13) 0.0338(14) -0.0076(11) 0.0036(11) -0.0033(11)
C13 0.0433(17) 0.0322(15) 0.0484(18) -0.0092(13) 0.0100(14) 0.0043(13)
C14 0.081(3) 0.0394(17) 0.0314(16) -0.0145(14) 0.0114(16) -0.0036(17)
C15 0.079(2) 0.0374(16) 0.0273(14) -0.0141(12) -0.0047(14) -0.0056(16)
C16 0.0546(17) 0.0269(13) 0.0248(13) -0.0072(10) -0.0040(12) -0.0083(12)
C17 0.0272(13) 0.0346(14) 0.0450(16) -0.0082(12) -0.0072(11) 0.0028(11)
C18 0.0315(15) 0.0390(17) 0.083(3) -0.0050(16) -0.0145(16) -0.0014(13)
C19 0.0385(16) 0.0427(17) 0.0508(18) -0.0028(14) -0.0118(13) -0.0058(13)
C20 0.109(4) 0.054(2) 0.052(2) -0.0309(19) 0.022(2) -0.001(2)
C21 0.234(8) 0.069(3) 0.118(5) -0.048(3) 0.132(5) -0.043(4)
C22 0.067(2) 0.0457(19) 0.066(2) -0.0308(17) 0.0016(18) -0.0072(16)
C23 0.0584(18) 0.0327(14) 0.0291(14) -0.0074(11) -0.0165(12) -0.0086(13)
C24 0.087(3) 0.0460(18) 0.0376(17) -0.0009(14) -0.0267(17) -0.0183(18)
C25 0.070(2) 0.0472(19) 0.059(2) 0.0031(16) -0.0276(18) -0.0187(17)

loop_
_atom_type_symbol
_atom_type_description
_atom_type_scat_dispersion_real
_atom_type_scat_dispersion_imag
_atom_type_scat_source
C C 0.0033 0.0016 'International Tables Vol C Tables 4.2.6.8 and 6.1.1.4'
H H 0.0000 0.0000 'International Tables Vol C Tables 4.2.6.8 and 6.1.1.4'
Fe Fe 0.3463 0.8444 'International Tables Vol C Tables 4.2.6.8 and 6.1.1.4'
Ge Ge 0.1547 1.8001 'International Tables Vol C Tables 4.2.6.8 and 6.1.1.4'

loop_
_geom_angle_atom_site_label_1
_geom_angle_atom_site_label_2
_geom_angle_atom_site_label_3
_geom_angle
_geom_angle_site_symmetry_3
C1 Ge1 C11 106.78(11) .
C1 Ge1 Ge1 114.56(8) 2_765
C11 Ge1 Ge1 116.49(7) 2_765
C2 C1 C5 106.8(2) .
C2 C1 Ge1 125.9(2) .
C5 C1 Ge1 126.8(2) .
C2 C1 Fe1 68.71(14) .
C5 C1 Fe1 68.71(14) .
Ge1 C1 Fe1 121.07(12) .
C3 C2 C1 108.7(3) .
C3 C2 Fe1 69.44(16) .
C1 C2 Fe1 70.65(14) .
C3 C2 H1 125.6 .
C1 C2 H1 125.6 .
Fe1 C2 H1 125.8 .
C2 C3 C4 108.2(3) .
C2 C3 Fe1 70.11(16) .
C4 C3 Fe1 69.84(16) .
C2 C3 H2 125.9 .
C4 C3 H2 125.9 .
Fe1 C3 H2 125.7 .
C3 C4 C5 108.1(3) .
C3 C4 Fe1 69.59(17) .
C5 C4 Fe1 69.84(15) .
C3 C4 H3 126.0 .
C5 C4 H3 126.0 .
Fe1 C4 H3 126.2 .
C4 C5 C1 108.2(3) .
C4 C5 Fe1 69.43(16) .
C1 C5 Fe1 70.65(14) .
C4 C5 H4 125.9 .
C1 C5 H4 125.9 .
Fe1 C5 H4 125.6 .
C8 Fe1 C3 105.72(13) .
C8 Fe1 C9 40.49(15) .
C3 Fe1 C9 119.76(13) .
C8 Fe1 C7 40.71(15) .
C3 Fe1 C7 123.88(14) .
C9 Fe1 C7 67.90(14) .
C8 Fe1 C4 121.61(14) .
C3 Fe1 C4 40.57(13) .
C9 Fe1 C4 105.68(12) .
C7 Fe1 C4 159.14(14) .
C8 Fe1 C5 158.64(14) .
C3 Fe1 C5 68.42(12) .
C9 Fe1 C5 123.15(13) .
C7 Fe1 C5 159.31(14) .
C4 Fe1 C5 40.74(11) .
C8 Fe1 C2 121.43(14) .
C3 Fe1 C2 40.45(12) .
C9 Fe1 C2 155.89(13) .
C7 Fe1 C2 109.16(13) .
C4 Fe1 C2 68.11(12) .
C5 Fe1 C2 68.26(11) .
C8 Fe1 C10 67.87(14) .
C3 Fe1 C10 155.37(13) .
C9 Fe1 C10 40.01(13) .
C7 Fe1 C10 67.71(13) .
C4 Fe1 C10 120.97(12) .
C5 Fe1 C10 108.42(11) .
C2 Fe1 C10 163.11(12) .
C8 Fe1 C6 68.08(14) .
C3 Fe1 C6 161.65(14) .
C9 Fe1 C6 67.51(12) .
C7 Fe1 C6 40.34(14) .
C4 Fe1 C6 157.48(13) .
C5 Fe1 C6 123.60(12) .
C2 Fe1 C6 126.80(12) .
C10 Fe1 C6 40.13(12) .
C8 Fe1 C1 158.22(14) .
C3 Fe1 C1 68.39(11) .
C9 Fe1 C1 160.82(13) .
C7 Fe1 C1 123.97(13) .
C4 Fe1 C1 68.40(11) .
C5 Fe1 C1 40.65(10) .
C2 Fe1 C1 40.64(10) .
C10 Fe1 C1 126.14(11) .
C6 Fe1 C1 110.59(11) .
C10 C6 C7 108.0(3) .
C10 C6 Fe1 69.88(16) .
C7 C6 Fe1 69.51(18) .
C10 C6 H5 126.0 .
C7 C6 H5 126.0 .
Fe1 C6 H5 126.2 .
C6 C7 C8 107.9(3) .
C6 C7 Fe1 70.16(17) .
C8 C7 Fe1 69.42(19) .
C6 C7 H6 126.1 .
C8 C7 H6 126.1 .
Fe1 C7 H6 125.9 .
C9 C8 C7 107.4(3) .
C9 C8 Fe1 69.99(17) .
C7 C8 Fe1 69.86(18) .
C9 C8 H7 126.3 .
C7 C8 H7 126.3 .
Fe1 C8 H7 125.4 .
C10 C9 C8 108.5(3) .
C10 C9 Fe1 70.26(16) .
C8 C9 Fe1 69.53(17) .
C10 C9 H8 125.8 .
C8 C9 H8 125.8 .
Fe1 C9 H8 126.0 .
C9 C10 C6 108.3(3) .
C9 C10 Fe1 69.73(17) .
C6 C10 Fe1 69.99(16) .
C9 C10 H9 125.9 .
C6 C10 H9 125.9 .
Fe1 C10 H9 126.0 .
C12 C11 C16 120.1(2) .
C12 C11 Ge1 122.2(2) .
C16 C11 Ge1 117.72(19) .
C11 C12 C13 118.0(3) .
C11 C12 C17 122.3(2) .
C13 C12 C17 119.7(3) .
C14 C13 C12 122.4(3) .
C14 C13 H10 118.8 .
C12 C13 H10 118.8 .
C15 C14 C13 118.6(3) .
C15 C14 C20 119.6(4) .
C13 C14 C20 121.8(4) .
C14 C15 C16 121.1(3) .
C14 C15 H11 119.5 .
C16 C15 H11 119.5 .
C15 C16 C11 119.8(3) .
C15 C16 C23 119.2(3) .
C11 C16 C23 121.0(2) .
C12 C17 C19 110.7(3) .
C12 C17 C18 111.9(3) .
C19 C17 C18 111.7(2) .
C12 C17 H12 107.4 .
C19 C17 H12 107.4 .
C18 C17 H12 107.4 .
C17 C18 H13 109.5 .
C17 C18 H14 109.5 .
H13 C18 H14 109.5 .
C17 C18 H15 109.5 .
H13 C18 H15 109.5 .
H14 C18 H15 109.5 .
C17 C19 H16 109.5 .
C17 C19 H17 109.5 .
H16 C19 H17 109.5 .
C17 C19 H18 109.5 .
H16 C19 H18 109.5 .
H17 C19 H18 109.5 .
C21 C20 C22 116.8(4) .
C21 C20 C14 114.0(4) .
C22 C20 C14 111.9(3) .
C21 C20 H19 104.2 .
C22 C20 H19 104.2 .
C14 C20 H19 104.2 .
C20 C21 H20 109.5 .
C20 C21 H21 109.5 .
H20 C21 H21 109.5 .
C20 C21 H22 109.5 .
H20 C21 H22 109.5 .
H21 C21 H22 109.5 .
C20 C22 H23 109.5 .
C20 C22 H24 109.5 .
H23 C22 H24 109.5 .
C20 C22 H25 109.5 .
H23 C22 H25 109.5 .
H24 C22 H25 109.5 .
C25 C23 C16 111.2(2) .
C25 C23 C24 110.8(3) .
C16 C23 C24 113.8(3) .
C25 C23 H26 106.9 .
C16 C23 H26 106.9 .
C24 C23 H26 106.9 .
C23 C24 H27 109.5 .
C23 C24 H28 109.5 .
H27 C24 H28 109.5 .
C23 C24 H29 109.5 .
H27 C24 H29 109.5 .
H28 C24 H29 109.5 .
C23 C25 H30 109.5 .
C23 C25 H31 109.5 .
H30 C25 H31 109.5 .
C23 C25 H32 109.5 .
H30 C25 H32 109.5 .
H31 C25 H32 109.5 .

loop_
_geom_bond_atom_site_label_1
_geom_bond_atom_site_label_2
_geom_bond_distance
_geom_bond_site_symmetry_2
Ge1 C1 1.935(3) .
Ge1 C11 1.981(2) .
Ge1 Ge1 2.3320(5) 2_765
C1 C2 1.434(4) .
C1 C5 1.434(4) .
C1 Fe1 2.077(2) .
C2 C3 1.415(4) .
C2 Fe1 2.051(3) .
C2 H1 0.9500 .
C3 C4 1.417(5) .
C3 Fe1 2.042(3) .
C3 H2 0.9500 .
C4 C5 1.426(4) .
C4 Fe1 2.045(3) .
C4 H3 0.9500 .
C5 Fe1 2.051(3) .
C5 H4 0.9500 .
Fe1 C8 2.039(3) .
Fe1 C9 2.045(3) .
Fe1 C7 2.044(3) .
Fe1 C10 2.052(3) .
Fe1 C6 2.053(3) .
C6 C10 1.408(4) .
C6 C7 1.413(5) .
C6 H5 0.9500 .
C7 C8 1.420(5) .
C7 H6 0.9500 .
C8 C9 1.413(5) .
C8 H7 0.9500 .
C9 C10 1.401(4) .
C9 H8 0.9500 .
C10 H9 0.9500 .
C11 C12 1.406(4) .
C11 C16 1.406(4) .
C12 C13 1.406(4) .
C12 C17 1.518(4) .
C13 C14 1.391(5) .
C13 H10 0.9500 .
C14 C15 1.382(5) .
C14 C20 1.535(4) .
C15 C16 1.398(4) .
C15 H11 0.9500 .
C16 C23 1.523(4) .
C17 C19 1.529(4) .
C17 C18 1.531(4) .
C17 H12 1.0000 .
C18 H13 0.9800 .
C18 H14 0.9800 .
C18 H15 0.9800 .
C19 H16 0.9800 .
C19 H17 0.9800 .
C19 H18 0.9800 .
C20 C21 1.375(7) .
C20 C22 1.501(5) .
C20 H19 1.0000 .
C21 H20 0.9800 .
C21 H21 0.9800 .
C21 H22 0.9800 .
C22 H23 0.9800 .
C22 H24 0.9800 .
C22 H25 0.9800 .
C23 C25 1.516(5) .
C23 C24 1.528(4) .
C23 H26 1.0000 .
C24 H27 0.9800 .
C24 H28 0.9800 .
C24 H29 0.9800 .
C25 H30 0.9800 .
C25 H31 0.9800 .
C25 H32 0.9800 .

loop_
_geom_torsion_atom_site_label_1
_geom_torsion_atom_site_label_2
_geom_torsion_atom_site_label_3
_geom_torsion_atom_site_label_4
_geom_torsion
_geom_torsion_site_symmetry_1
C11 Ge1 C1 C2 -11.9(2) .
Ge1 Ge1 C1 C2 -142.46(19) 2_765
C11 Ge1 C1 C5 177.6(2) .
Ge1 Ge1 C1 C5 47.1(2) 2_765
C11 Ge1 C1 Fe1 -96.89(15) .
Ge1 Ge1 C1 Fe1 132.57(11) 2_765
C5 C1 C2 C3 -0.8(3) .
Ge1 C1 C2 C3 -172.89(19) .
Fe1 C1 C2 C3 -59.21(19) .
C5 C1 C2 Fe1 58.37(17) .
Ge1 C1 C2 Fe1 -113.68(19) .
C1 C2 C3 C4 0.3(3) .
Fe1 C2 C3 C4 -59.69(19) .
C1 C2 C3 Fe1 59.96(18) .
C2 C3 C4 C5 0.4(3) .
Fe1 C3 C4 C5 -59.44(18) .
C2 C3 C4 Fe1 59.86(19) .
C3 C4 C5 C1 -1.0(3) .
Fe1 C4 C5 C1 -60.23(17) .
C3 C4 C5 Fe1 59.28(19) .
C2 C1 C5 C4 1.1(3) .
Ge1 C1 C5 C4 173.05(18) .
Fe1 C1 C5 C4 59.47(17) .
C2 C1 C5 Fe1 -58.37(17) .
Ge1 C1 C5 Fe1 113.58(19) .
C2 C3 Fe1 C8 120.3(2) .
C4 C3 Fe1 C8 -120.57(19) .
C2 C3 Fe1 C9 161.80(18) .
C4 C3 Fe1 C9 -79.1(2) .
C2 C3 Fe1 C7 79.7(2) .
C4 C3 Fe1 C7 -161.15(18) .
C2 C3 Fe1 C4 -119.1(2) .
C2 C3 Fe1 C5 -81.38(18) .
C4 C3 Fe1 C5 37.73(16) .
C4 C3 Fe1 C2 119.1(2) .
C2 C3 Fe1 C10 -168.7(3) .
C4 C3 Fe1 C10 -49.6(3) .
C2 C3 Fe1 C6 52.9(4) .
C4 C3 Fe1 C6 172.0(3) .
C2 C3 Fe1 C1 -37.51(16) .
C4 C3 Fe1 C1 81.59(17) .
C3 C4 Fe1 C8 76.7(2) .
C5 C4 Fe1 C8 -163.97(19) .
C5 C4 Fe1 C3 119.3(2) .
C3 C4 Fe1 C9 117.71(18) .
C5 C4 Fe1 C9 -122.98(18) .
C3 C4 Fe1 C7 48.9(4) .
C5 C4 Fe1 C7 168.2(3) .
C3 C4 Fe1 C5 -119.3(2) .
C3 C4 Fe1 C2 -37.65(16) .
C5 C4 Fe1 C2 81.66(17) .
C3 C4 Fe1 C10 158.29(17) .
C5 C4 Fe1 C10 -82.40(19) .
C3 C4 Fe1 C6 -173.4(3) .
C5 C4 Fe1 C6 -54.1(4) .
C3 C4 Fe1 C1 -81.57(17) .
C5 C4 Fe1 C1 37.75(16) .
C4 C5 Fe1 C8 40.2(4) .
C1 C5 Fe1 C8 159.3(3) .
C4 C5 Fe1 C3 -37.58(17) .
C1 C5 Fe1 C3 81.52(17) .
C4 C5 Fe1 C9 74.7(2) .
C1 C5 Fe1 C9 -166.19(17) .
C4 C5 Fe1 C7 -168.1(3) .
C1 C5 Fe1 C7 -49.0(4) .
C1 C5 Fe1 C4 119.1(2) .
C4 C5 Fe1 C2 -81.25(18) .
C1 C5 Fe1 C2 37.85(16) .
C4 C5 Fe1 C10 116.40(18) .
C1 C5 Fe1 C10 -124.50(16) .
C4 C5 Fe1 C6 158.13(17) .
C1 C5 Fe1 C6 -82.77(19) .
C4 C5 Fe1 C1 -119.1(2) .
C3 C2 Fe1 C8 -76.8(2) .
C1 C2 Fe1 C8 163.50(18) .
C1 C2 Fe1 C3 -119.7(2) .
C3 C2 Fe1 C9 -41.6(4) .
C1 C2 Fe1 C9 -161.2(3) .
C3 C2 Fe1 C7 -120.1(2) .
C1 C2 Fe1 C7 120.22(19) .
C3 C2 Fe1 C4 37.77(18) .
C1 C2 Fe1 C4 -81.88(17) .
C3 C2 Fe1 C5 81.80(19) .
C1 C2 Fe1 C5 -37.85(16) .
C3 C2 Fe1 C10 163.6(4) .
C1 C2 Fe1 C10 44.0(5) .
C3 C2 Fe1 C6 -161.73(19) .
C1 C2 Fe1 C6 78.6(2) .
C3 C2 Fe1 C1 119.7(2) .
C2 C1 Fe1 C8 -40.8(4) .
C5 C1 Fe1 C8 -159.7(3) .
Ge1 C1 Fe1 C8 79.2(4) .
C2 C1 Fe1 C3 37.33(18) .
C5 C1 Fe1 C3 -81.62(18) .
Ge1 C1 Fe1 C3 157.29(19) .
C2 C1 Fe1 C9 156.4(3) .
C5 C1 Fe1 C9 37.5(4) .
Ge1 C1 Fe1 C9 -83.6(4) .
C2 C1 Fe1 C7 -79.8(2) .
C5 C1 Fe1 C7 161.25(18) .
Ge1 C1 Fe1 C7 40.2(2) .
C2 C1 Fe1 C4 81.13(18) .
C5 C1 Fe1 C4 -37.83(17) .
Ge1 C1 Fe1 C4 -158.92(19) .
C2 C1 Fe1 C5 119.0(2) .
Ge1 C1 Fe1 C5 -121.1(2) .
C5 C1 Fe1 C2 -119.0(2) .
Ge1 C1 Fe1 C2 120.0(2) .
C2 C1 Fe1 C10 -165.53(17) .
C5 C1 Fe1 C10 75.51(19) .
Ge1 C1 Fe1 C10 -45.6(2) .
C2 C1 Fe1 C6 -123.01(18) .
C5 C1 Fe1 C6 118.03(17) .
Ge1 C1 Fe1 C6 -3.06(19) .
C8 Fe1 C6 C10 81.2(2) .
C3 Fe1 C6 C10 154.6(3) .
C9 Fe1 C6 C10 37.33(18) .
C7 Fe1 C6 C10 119.2(3) .
C4 Fe1 C6 C10 -39.1(4) .
C5 Fe1 C6 C10 -78.5(2) .
C2 Fe1 C6 C10 -165.14(17) .
C1 Fe1 C6 C10 -122.13(18) .
C8 Fe1 C6 C7 -38.0(2) .
C3 Fe1 C6 C7 35.4(5) .
C9 Fe1 C6 C7 -81.9(2) .
C4 Fe1 C6 C7 -158.3(3) .
C5 Fe1 C6 C7 162.33(19) .
C2 Fe1 C6 C7 75.7(2) .
C10 Fe1 C6 C7 -119.2(3) .
C1 Fe1 C6 C7 118.7(2) .
C10 C6 C7 C8 -0.1(3) .
Fe1 C6 C7 C8 59.4(2) .
C10 C6 C7 Fe1 -59.52(19) .
C8 Fe1 C7 C6 119.0(3) .
C3 Fe1 C7 C6 -167.30(17) .
C9 Fe1 C7 C6 80.8(2) .
C4 Fe1 C7 C6 156.5(3) .
C5 Fe1 C7 C6 -45.7(4) .
C2 Fe1 C7 C6 -124.78(18) .
C10 Fe1 C7 C6 37.45(18) .
C1 Fe1 C7 C6 -82.0(2) .
C3 Fe1 C7 C8 73.7(2) .
C9 Fe1 C7 C8 -38.1(2) .
C4 Fe1 C7 C8 37.6(4) .
C5 Fe1 C7 C8 -164.7(3) .
C2 Fe1 C7 C8 116.3(2) .
C10 Fe1 C7 C8 -81.5(2) .
C6 Fe1 C7 C8 -119.0(3) .
C1 Fe1 C7 C8 159.0(2) .
C6 C7 C8 C9 0.3(3) .
Fe1 C7 C8 C9 60.2(2) .
C6 C7 C8 Fe1 -59.9(2) .
C3 Fe1 C8 C9 117.7(2) .
C7 Fe1 C8 C9 -118.2(3) .
C4 Fe1 C8 C9 76.6(2) .
C5 Fe1 C8 C9 46.9(4) .
C2 Fe1 C8 C9 158.70(19) .
C10 Fe1 C8 C9 -37.14(19) .
C6 Fe1 C8 C9 -80.6(2) .
C1 Fe1 C8 C9 -171.4(3) .
C3 Fe1 C8 C7 -124.1(2) .
C9 Fe1 C8 C7 118.2(3) .
C4 Fe1 C8 C7 -165.22(19) .
C5 Fe1 C8 C7 165.1(3) .
C2 Fe1 C8 C7 -83.1(2) .
C10 Fe1 C8 C7 81.1(2) .
C6 Fe1 C8 C7 37.6(2) .
C1 Fe1 C8 C7 -53.2(4) .
C7 C8 C9 C10 -0.4(3) .
Fe1 C8 C9 C10 59.7(2) .
C7 C8 C9 Fe1 -60.1(2) .
C8 Fe1 C9 C10 -119.5(3) .
C3 Fe1 C9 C10 161.36(18) .
C7 Fe1 C9 C10 -81.2(2) .
C4 Fe1 C9 C10 119.81(19) .
C5 Fe1 C9 C10 79.0(2) .
C2 Fe1 C9 C10 -168.9(3) .
C6 Fe1 C9 C10 -37.44(19) .
C1 Fe1 C9 C10 50.7(4) .
C3 Fe1 C9 C8 -79.1(2) .
C7 Fe1 C9 C8 38.3(2) .
C4 Fe1 C9 C8 -120.6(2) .
C5 Fe1 C9 C8 -161.5(2) .
C2 Fe1 C9 C8 -49.4(4) .
C10 Fe1 C9 C8 119.5(3) .
C6 Fe1 C9 C8 82.1(2) .
C1 Fe1 C9 C8 170.3(3) .
C8 C9 C10 C6 0.4(3) .
Fe1 C9 C10 C6 59.59(19) .
C8 C9 C10 Fe1 -59.2(2) .
C7 C6 C10 C9 -0.2(3) .
Fe1 C6 C10 C9 -59.43(19) .
C7 C6 C10 Fe1 59.3(2) .
C8 Fe1 C10 C9 37.6(2) .
C3 Fe1 C10 C9 -41.7(4) .
C7 Fe1 C10 C9 81.7(2) .
C4 Fe1 C10 C9 -77.0(2) .
C5 Fe1 C10 C9 -119.98(19) .
C2 Fe1 C10 C9 164.3(4) .
C6 Fe1 C10 C9 119.4(3) .
C1 Fe1 C10 C9 -161.64(18) .
C8 Fe1 C10 C6 -81.8(2) .
C3 Fe1 C10 C6 -161.1(3) .
C9 Fe1 C10 C6 -119.4(3) .
C7 Fe1 C10 C6 -37.6(2) .
C4 Fe1 C10 C6 163.64(18) .
C5 Fe1 C10 C6 120.66(18) .
C2 Fe1 C10 C6 44.9(5) .
C1 Fe1 C10 C6 79.0(2) .
C1 Ge1 C11 C12 -66.6(2) .
Ge1 Ge1 C11 C12 62.8(2) 2_765
C1 Ge1 C11 C16 113.8(2) .
Ge1 Ge1 C11 C16 -116.79(19) 2_765
C16 C11 C12 C13 1.2(4) .
Ge1 C11 C12 C13 -178.4(2) .
C16 C11 C12 C17 179.9(2) .
Ge1 C11 C12 C17 0.3(4) .
C11 C12 C13 C14 -0.2(5) .
C17 C12 C13 C14 -179.0(3) .
C12 C13 C14 C15 -0.2(5) .
C12 C13 C14 C20 -178.7(3) .
C13 C14 C15 C16 -0.4(5) .
C20 C14 C15 C16 178.2(3) .
C14 C15 C16 C11 1.3(5) .
C14 C15 C16 C23 -179.6(3) .
C12 C11 C16 C15 -1.7(4) .
Ge1 C11 C16 C15 177.9(2) .
C12 C11 C16 C23 179.3(2) .
Ge1 C11 C16 C23 -1.1(3) .
C11 C12 C17 C19 -108.4(3) .
C13 C12 C17 C19 70.3(3) .
C11 C12 C17 C18 126.3(3) .
C13 C12 C17 C18 -55.0(4) .
C15 C14 C20 C21 -101.0(6) .
C13 C14 C20 C21 77.6(6) .
C15 C14 C20 C22 123.8(4) .
C13 C14 C20 C22 -57.6(6) .
C15 C16 C23 C25 -79.5(4) .
C11 C16 C23 C25 99.5(3) .
C15 C16 C23 C24 46.4(4) .
C11 C16 C23 C24 -134.6(3) .
